data_7214577
loop_
_publ_author_name
'Chandrasekhar, Vadapalli'
'Sahoo, Dipankar'
'Metre, Ramesh K.'

_publ_section_title
;
 Isomorphic Co(ii) and Zn(ii) phosphonates: co-crystal formation of
 [{M2(\h1-DMPzH)4(Cl3CPO3)2}{M(\h1-DMPzH)2Cl2}2](toluene)2 (M = Co(ii) and
 Zn(ii))
;
_journal_issue 37
_journal_name_full CrystEngComm
_journal_page_first 7419
_journal_paper_doi 10.1039/c3ce40997j
_journal_volume 15
_journal_year 2013
_chemical_formula_moiety 'C22 H32 Cl6 N8 O6 P2 Zn2, 2(C10 H16 Cl2 N4 Zn), 2(C7 H8)'
_chemical_formula_sum 'C56 H80 Cl10 N16 O6 P2 Zn4'
_chemical_formula_weight 1751.36
_chemical_name_systematic
;
 ?
;
_space_group_IT_number 12
_symmetry_cell_setting monoclinic
_symmetry_space_group_name_Hall '-C 2y'
_symmetry_space_group_name_H-M 'C 1 2/m 1'
_atom_sites_solution_hydrogens geom
_atom_sites_solution_primary direct
_atom_sites_solution_secondary difmap
_audit_creation_method SHELXL-97
_cell_angle_alpha 90
_cell_angle_beta 109.480(5)
_cell_angle_gamma 90
_cell_formula_units_Z 2
_cell_length_a 18.985(5)
_cell_length_b 14.238(5)
_cell_length_c 15.264(5)
_cell_measurement_reflns_used 9909
_cell_measurement_temperature 100(2)
_cell_measurement_theta_max 28.29
_cell_measurement_theta_min 2.24
_cell_volume 3890(2)
_computing_cell_refinement 'Bruker SAINT'
_computing_data_collection 'Bruker APEX2'
_computing_data_reduction 'Bruker SAINT'
_computing_molecular_graphics 'Bruker SHELXTL'
_computing_publication_material 'Bruker SHELXTL'
_computing_structure_refinement 'SHELXL-97 (Sheldrick, 2008)'
_computing_structure_solution 'SHELXS-97 (Sheldrick, 2008)'
_diffrn_ambient_temperature 100(2)
_diffrn_measured_fraction_theta_full 0.999
_diffrn_measured_fraction_theta_max 0.999
_diffrn_measurement_device_type 'Bruker APEX-II CCD'
_diffrn_measurement_method '\f and \w scans'
_diffrn_radiation_monochromator graphite
_diffrn_radiation_source 'fine-focus sealed tube'
_diffrn_radiation_type MoK\a
_diffrn_radiation_wavelength 0.71073
_diffrn_reflns_av_R_equivalents 0.0265
_diffrn_reflns_av_sigmaI/netI 0.0254
_diffrn_reflns_limit_h_max 22
_diffrn_reflns_limit_h_min -16
_diffrn_reflns_limit_k_max 16
_diffrn_reflns_limit_k_min -17
_diffrn_reflns_limit_l_max 15
_diffrn_reflns_limit_l_min -18
_diffrn_reflns_number 13599
_diffrn_reflns_theta_full 25.50
_diffrn_reflns_theta_max 25.50
_diffrn_reflns_theta_min 2.07
_exptl_absorpt_coefficient_mu 1.658
_exptl_absorpt_correction_T_max 0.879
_exptl_absorpt_correction_T_min 0.870
_exptl_absorpt_correction_type empirical
_exptl_absorpt_process_details sadabs
_exptl_crystal_colour colorless
_exptl_crystal_density_diffrn 1.495
_exptl_crystal_density_method 'not measured'
_exptl_crystal_description block
_exptl_crystal_F_000 1792
_exptl_crystal_size_max 0.084
_exptl_crystal_size_mid 0.080
_exptl_crystal_size_min 0.078
_refine_diff_density_max 0.341
_refine_diff_density_min -0.436
_refine_diff_density_rms 0.075
_refine_ls_extinction_method none
_refine_ls_goodness_of_fit_ref 1.092
_refine_ls_hydrogen_treatment constr
_refine_ls_matrix_type full
_refine_ls_number_parameters 239
_refine_ls_number_reflns 3785
_refine_ls_number_restraints 0
_refine_ls_restrained_S_all 1.092
_refine_ls_R_factor_all 0.0269
_refine_ls_R_factor_gt 0.0248
_refine_ls_shift/su_max 0.000
_refine_ls_shift/su_mean 0.000
_refine_ls_structure_factor_coef Fsqd
_refine_ls_weighting_details 'calc w=1/[\s^2^(Fo^2^)+(0.0311P)^2^+3.9693P] where P=(Fo^2^+2Fc^2^)/3'
_refine_ls_weighting_scheme calc
_refine_ls_wR_factor_gt 0.0622
_refine_ls_wR_factor_ref 0.0634
_reflns_number_gt 3538
_reflns_number_total 3789
_reflns_threshold_expression >2sigma(I)
_cod_data_source_file c3ce40997j.txt
_cod_data_source_block 2
_cod_depositor_comments
;
The following automatic conversions were performed:

'_symmetry_cell_setting' value 'Monoclinic' changed to 'monoclinic'
according to
/usr/data/users/saulius/automatic-downloads/retrospective/RSC/lib/dictionaries/cif_core.dic
dictionary named 'cif_core.dic' version 2.4.2 from 2011-04-26.

Automatic conversion script
Id: cif_fix_values 2281 2013-09-26 08:29:07Z andrius 
;
_cod_original_sg_symbol_H-M 'C 2/m'
_cod_database_code 7214577

loop_
_symmetry_equiv_pos_as_xyz
'x, y, z'
'-x, y, -z'
'x+1/2, y+1/2, z'
'-x+1/2, y+1/2, -z'
'-x, -y, -z'
'x, -y, z'
'-x+1/2, -y+1/2, -z'
'x+1/2, -y+1/2, z'

loop_
_atom_site_label
_atom_site_type_symbol
_atom_site_fract_x
_atom_site_fract_y
_atom_site_fract_z
_atom_site_U_iso_or_equiv
_atom_site_adp_type
_atom_site_occupancy
_atom_site_symmetry_multiplicity
_atom_site_calc_flag
_atom_site_refinement_flags
Zn1 Zn 0.5000 0.153950(18) 1.0000 0.01394(8) Uani 1 2 d S
Zn2 Zn 0.822780(14) 0.0000 0.280582(18) 0.01740(8) Uani 1 2 d S
Cl1 Cl 0.61600(3) 0.0000 0.90927(4) 0.02073(13) Uani 1 2 d S
Cl2 Cl 0.54322(2) -0.10132(3) 0.73805(3) 0.02379(11) Uani 1 1 d .
Cl3 Cl 0.94356(3) 0.0000 0.29871(4) 0.02747(15) Uani 1 2 d S
Cl4 Cl 0.73976(3) 0.0000 0.13220(4) 0.01894(13) Uani 1 2 d S
P1 P 0.44962(3) 0.0000 0.83112(4) 0.01245(12) Uani 1 2 d S
O1 O 0.45264(6) 0.08941(8) 0.88526(8) 0.0185(2) Uani 1 1 d .
O2 O 0.38836(8) 0.0000 0.73853(11) 0.0153(3) Uani 1 2 d S
N1 N 0.58871(8) 0.23305(10) 1.00722(9) 0.0180(3) Uani 1 1 d .
N2 N 0.65514(7) 0.21529(10) 1.07527(10) 0.0187(3) Uani 1 1 d .
H2 H 0.6640 0.1666 1.1106 0.022 Uiso 1 1 calc R
N3 N 0.79126(7) 0.11668(10) 0.33511(9) 0.0183(3) Uani 1 1 d .
N4 N 0.71686(8) 0.13547(10) 0.31488(10) 0.0176(3) Uani 1 1 d .
H4 H 0.6813 0.0993 0.2827 0.021 Uiso 1 1 calc R
C1 C 0.53839(12) 0.0000 0.80370(16) 0.0163(5) Uani 1 2 d S
C2 C 0.59719(10) 0.31502(12) 0.96932(12) 0.0220(4) Uani 1 1 d .
C3 C 0.66914(10) 0.34890(13) 1.01281(13) 0.0255(4) Uani 1 1 d .
H3 H 0.6892 0.4044 0.9993 0.031 Uiso 1 1 calc R
C4 C 0.70495(10) 0.28396(12) 1.07997(12) 0.0210(4) Uani 1 1 d .
C5 C 0.53421(12) 0.35583(15) 0.89157(15) 0.0374(5) Uani 1 1 d .
H5A H 0.5025 0.3062 0.8577 0.056 Uiso 1 1 calc R
H5B H 0.5538 0.3901 0.8507 0.056 Uiso 1 1 calc R
H5C H 0.5058 0.3974 0.9164 0.056 Uiso 1 1 calc R
C6 C 0.78162(10) 0.28091(14) 1.14956(13) 0.0285(4) Uani 1 1 d .
H6A H 0.7816 0.3112 1.2058 0.043 Uiso 1 1 calc R
H6B H 0.8156 0.3129 1.1252 0.043 Uiso 1 1 calc R
H6C H 0.7970 0.2167 1.1626 0.043 Uiso 1 1 calc R
C7 C 0.82719(10) 0.19071(13) 0.38415(12) 0.0220(4) Uani 1 1 d .
C8 C 0.77624(10) 0.25554(13) 0.39593(12) 0.0238(4) Uani 1 1 d .
H8 H 0.7870 0.3126 0.4271 0.029 Uiso 1 1 calc R
C9 C 0.70662(10) 0.21791(12) 0.35194(12) 0.0205(4) Uani 1 1 d .
C10 C 0.91075(11) 0.19747(16) 0.41822(16) 0.0369(5) Uani 1 1 d .
H10A H 0.9314 0.1474 0.4613 0.055 Uiso 1 1 calc R
H10B H 0.9258 0.2568 0.4487 0.055 Uiso 1 1 calc R
H10C H 0.9286 0.1925 0.3665 0.055 Uiso 1 1 calc R
C11 C 0.63008(10) 0.25215(14) 0.34178(14) 0.0316(4) Uani 1 1 d .
H11A H 0.6004 0.2538 0.2771 0.047 Uiso 1 1 calc R
H11B H 0.6332 0.3141 0.3675 0.047 Uiso 1 1 calc R
H11C H 0.6074 0.2106 0.3742 0.047 Uiso 1 1 calc R
C12 C 0.78236(16) 0.0000 0.68216(19) 0.0281(6) Uani 1 2 d S
C13 C 0.80022(17) 0.0000 0.6002(2) 0.0294(6) Uani 1 2 d S
H13 H 0.8501 0.0000 0.6036 0.035 Uiso 1 2 calc SR
C14 C 0.74483(17) 0.0000 0.51460(19) 0.0307(6) Uani 1 2 d S
H14 H 0.7579 0.0000 0.4610 0.037 Uiso 1 2 calc SR
C15 C 0.67026(17) 0.0000 0.50690(19) 0.0307(6) Uani 1 2 d S
H15 H 0.6332 0.0000 0.4489 0.037 Uiso 1 2 calc SR
C16 C 0.65193(16) 0.0000 0.5873(2) 0.0309(6) Uani 1 2 d S
H16 H 0.6020 0.0000 0.5834 0.037 Uiso 1 2 calc SR
C17 C 0.70731(16) 0.0000 0.67329(19) 0.0284(6) Uani 1 2 d S
H17 H 0.6939 0.0000 0.7266 0.034 Uiso 1 2 calc SR
C18 C 0.8426(2) 0.0000 0.7754(2) 0.0457(8) Uani 1 2 d S
H18A H 0.8480 0.0621 0.8013 0.069 Uiso 0.50 1 calc PR
H18B H 0.8890 -0.0193 0.7685 0.069 Uiso 0.50 1 calc PR
H18C H 0.8295 -0.0428 0.8161 0.069 Uiso 0.50 1 calc PR

loop_
_atom_site_aniso_label
_atom_site_aniso_U_11
_atom_site_aniso_U_22
_atom_site_aniso_U_33
_atom_site_aniso_U_23
_atom_site_aniso_U_13
_atom_site_aniso_U_12
Zn1 0.01332(14) 0.01163(14) 0.01555(14) 0.000 0.00307(10) 0.000
Zn2 0.01685(15) 0.01843(15) 0.01690(15) 0.000 0.00562(11) 0.000
Cl1 0.0121(3) 0.0232(3) 0.0227(3) 0.000 0.0001(2) 0.000
Cl2 0.0184(2) 0.0258(2) 0.0280(2) -0.00876(17) 0.00877(16) 0.00206(16)
Cl3 0.0198(3) 0.0355(4) 0.0298(3) 0.000 0.0118(2) 0.000
Cl4 0.0210(3) 0.0188(3) 0.0161(3) 0.000 0.0048(2) 0.000
P1 0.0105(3) 0.0124(3) 0.0137(3) 0.000 0.0031(2) 0.000
O1 0.0159(6) 0.0182(6) 0.0195(6) -0.0049(5) 0.0035(4) 0.0012(5)
O2 0.0125(8) 0.0161(8) 0.0156(8) 0.000 0.0026(6) 0.000
N1 0.0172(7) 0.0161(7) 0.0188(7) 0.0020(6) 0.0033(5) -0.0018(5)
N2 0.0159(7) 0.0180(7) 0.0200(7) 0.0007(6) 0.0031(5) -0.0036(5)
N3 0.0158(7) 0.0193(7) 0.0188(7) -0.0011(6) 0.0045(5) -0.0018(5)
N4 0.0155(7) 0.0170(7) 0.0191(7) -0.0002(6) 0.0041(5) 0.0000(5)
C1 0.0131(11) 0.0166(11) 0.0176(11) 0.000 0.0029(9) 0.000
C2 0.0266(9) 0.0172(9) 0.0242(9) 0.0033(7) 0.0112(7) -0.0014(7)
C3 0.0299(10) 0.0194(9) 0.0295(10) 0.0003(7) 0.0130(8) -0.0088(7)
C4 0.0217(9) 0.0212(9) 0.0220(8) -0.0058(7) 0.0098(7) -0.0084(7)
C5 0.0367(12) 0.0321(11) 0.0373(11) 0.0162(9) 0.0042(9) -0.0007(9)
C6 0.0214(9) 0.0353(11) 0.0274(10) -0.0051(8) 0.0063(7) -0.0117(8)
C7 0.0196(9) 0.0247(9) 0.0203(8) -0.0042(7) 0.0047(7) -0.0056(7)
C8 0.0245(9) 0.0203(9) 0.0248(9) -0.0066(7) 0.0057(7) -0.0052(7)
C9 0.0206(8) 0.0195(9) 0.0200(8) -0.0018(7) 0.0051(7) -0.0012(7)
C10 0.0198(10) 0.0402(12) 0.0472(12) -0.0189(10) 0.0064(8) -0.0093(8)
C11 0.0233(10) 0.0267(10) 0.0415(11) -0.0090(9) 0.0066(8) 0.0023(8)
C12 0.0347(15) 0.0212(13) 0.0294(14) 0.000 0.0118(11) 0.000
C13 0.0360(15) 0.0187(13) 0.0390(16) 0.000 0.0197(12) 0.000
C14 0.0530(18) 0.0188(13) 0.0276(14) 0.000 0.0233(13) 0.000
C15 0.0425(17) 0.0197(13) 0.0261(14) 0.000 0.0064(12) 0.000
C16 0.0333(15) 0.0242(14) 0.0360(15) 0.000 0.0123(12) 0.000
C17 0.0393(16) 0.0259(14) 0.0254(14) 0.000 0.0180(12) 0.000
C18 0.0462(19) 0.051(2) 0.0346(17) 0.000 0.0059(14) 0.000

loop_
_atom_type_symbol
_atom_type_description
_atom_type_scat_dispersion_real
_atom_type_scat_dispersion_imag
_atom_type_scat_source
C C 0.0033 0.0016 'International Tables Vol C Tables 4.2.6.8 and 6.1.1.4'
H H 0.0000 0.0000 'International Tables Vol C Tables 4.2.6.8 and 6.1.1.4'
N N 0.0061 0.0033 'International Tables Vol C Tables 4.2.6.8 and 6.1.1.4'
O O 0.0106 0.0060 'International Tables Vol C Tables 4.2.6.8 and 6.1.1.4'
P P 0.1023 0.0942 'International Tables Vol C Tables 4.2.6.8 and 6.1.1.4'
Cl Cl 0.1484 0.1585 'International Tables Vol C Tables 4.2.6.8 and 6.1.1.4'
Zn Zn 0.2839 1.4301 'International Tables Vol C Tables 4.2.6.8 and 6.1.1.4'

loop_
_geom_angle_atom_site_label_1
_geom_angle_atom_site_label_2
_geom_angle_atom_site_label_3
_geom_angle
_geom_angle_site_symmetry_1
_geom_angle_site_symmetry_3
O1 Zn1 O1 122.67(7) 2_657 .
O1 Zn1 N1 95.16(5) 2_657 .
O1 Zn1 N1 116.79(5) . .
O1 Zn1 N1 116.80(5) 2_657 2_657
O1 Zn1 N1 95.16(5) . 2_657
N1 Zn1 N1 111.39(9) . 2_657
N3 Zn2 N3 109.41(8) . 6
N3 Zn2 Cl3 112.46(4) . .
N3 Zn2 Cl3 112.46(4) 6 .
N3 Zn2 Cl4 101.85(4) . .
N3 Zn2 Cl4 101.85(4) 6 .
Cl3 Zn2 Cl4 117.78(3) . .
O2 P1 O1 113.06(6) . 6
O2 P1 O1 113.06(5) . .
O1 P1 O1 115.12(10) 6 .
O2 P1 C1 105.24(10) . .
O1 P1 C1 104.51(6) 6 .
O1 P1 C1 104.51(6) . .
P1 O1 Zn1 145.71(7) . .
C2 N1 N2 106.10(13) . .
C2 N1 Zn1 133.59(12) . .
N2 N1 Zn1 119.07(11) . .
C4 N2 N1 111.16(14) . .
C7 N3 N4 105.50(14) . .
C7 N3 Zn2 134.91(12) . .
N4 N3 Zn2 119.32(10) . .
C9 N4 N3 111.03(14) . .
Cl2 C1 Cl2 108.62(13) . 6
Cl2 C1 Cl1 109.09(9) . .
Cl2 C1 Cl1 109.09(9) 6 .
Cl2 C1 P1 110.28(8) . .
Cl2 C1 P1 110.28(8) 6 .
Cl1 C1 P1 109.44(12) . .
N1 C2 C3 109.71(16) . .
N1 C2 C5 120.26(16) . .
C3 C2 C5 130.02(17) . .
C4 C3 C2 106.52(16) . .
N2 C4 C3 106.50(15) . .
N2 C4 C6 121.29(16) . .
C3 C4 C6 132.20(16) . .
N3 C7 C8 110.34(15) . .
N3 C7 C10 121.81(17) . .
C8 C7 C10 127.85(17) . .
C9 C8 C7 105.94(16) . .
N4 C9 C8 107.17(15) . .
N4 C9 C11 120.94(15) . .
C8 C9 C11 131.89(17) . .
C17 C12 C13 117.4(3) . .
C17 C12 C18 121.8(3) . .
C13 C12 C18 120.8(3) . .
C14 C13 C12 120.8(3) . .
C13 C14 C15 121.2(3) . .
C14 C15 C16 118.6(3) . .
C17 C16 C15 120.4(3) . .
C16 C17 C12 121.7(3) . .

loop_
_geom_bond_atom_site_label_1
_geom_bond_atom_site_label_2
_geom_bond_distance
_geom_bond_site_symmetry_2
Zn1 O1 1.9157(12) 2_657
Zn1 O1 1.9157(12) .
Zn1 N1 1.9982(14) .
Zn1 N1 1.9983(14) 2_657
Zn2 N3 2.0354(15) .
Zn2 N3 2.0354(15) 6
Zn2 Cl3 2.2162(9) .
Zn2 Cl4 2.2876(8) .
Cl1 C1 1.784(2) .
Cl2 C1 1.7762(15) .
P1 O2 1.5012(16) .
P1 O1 1.5084(12) 6
P1 O1 1.5084(12) .
P1 C1 1.867(2) .
N1 C2 1.336(2) .
N1 N2 1.3637(19) .
N2 C4 1.345(2) .
N3 C7 1.340(2) .
N3 N4 1.3679(19) .
N4 C9 1.345(2) .
C1 Cl2 1.7763(15) 6
C2 C3 1.391(3) .
C2 C5 1.493(3) .
C3 C4 1.380(3) .
C4 C6 1.489(2) .
C7 C8 1.392(3) .
C7 C10 1.499(3) .
C8 C9 1.376(2) .
C9 C11 1.491(3) .
C12 C17 1.386(4) .
C12 C13 1.401(4) .
C12 C18 1.500(4) .
C13 C14 1.377(4) .
C14 C15 1.381(4) .
C15 C16 1.382(4) .
C16 C17 1.382(4) .
